data_2206197
loop_
_publ_author_name
'Burley, Jonathan C.'
'Prior, Timothy J.'

_publ_section_title
\m~2~-Aqua-bis(\m~2~-trifluoroaceto-\k^2^<i>O</i>,<i>O</i>')bis[bis(pyridine-\k<i>N</i>)(trifluoroacetato-\k<i>O</i>)cobalt(II)]
_journal_issue 7
_journal_name_full 'Acta Crystallographica Section E'
_journal_page_first m1422
_journal_page_last m1424
_journal_paper_doi 10.1107/S1600536805019586
_journal_volume 61
_journal_year 2005
_chemical_formula_iupac '[Co2 (C2 F3 O2)4 (C5 H5 N)4 (H2 O)]'
_chemical_formula_moiety 'C28 H22 Co2 F12 N4 O9'
_chemical_formula_structural '[Co2 (C2 F3 O2)4 (C5 H5 N)4 (H2 O)]'
_chemical_formula_sum 'C28 H22 Co2 F12 N4 O9'
_chemical_formula_weight 903.86
_chemical_name_systematic
;
\m~2~-Aqua-bis(\m~2~-trifluoroaceto-\k^2^O,O')bis[(trifluoroacetato-
\kO)bis(pyridine-\kN)cobalt(II)]
;
_space_group_IT_number 2
_symmetry_cell_setting triclinic
_symmetry_space_group_name_Hall '-P 1'
_symmetry_space_group_name_H-M 'P -1'
_atom_sites_solution_hydrogens geom
_atom_sites_solution_primary direct
_atom_sites_solution_secondary difmap
_audit_creation_method SHELXL-97
_cell_angle_alpha 78.17(3)
_cell_angle_beta 79.00(3)
_cell_angle_gamma 76.00(3)
_cell_formula_units_Z 2
_cell_length_a 9.4211(19)
_cell_length_b 10.741(2)
_cell_length_c 19.185(4)
_cell_measurement_reflns_used 13594
_cell_measurement_temperature 180(2)
_cell_measurement_theta_max 27.48
_cell_measurement_theta_min 1
_cell_volume 1823.2(7)
_computing_cell_refinement 'SCALEPACK (Otwinowski & Minor, 1997)'
_computing_data_collection 'COLLECT (Nonius, 1998)'
_computing_data_reduction 'DENZO (Otwinowski & Minor, 1997) and SCALEPACK'
_computing_molecular_graphics 'program (ref, date)?'
_computing_publication_material SHELXL97
_computing_structure_refinement 'SHELXL97 (Sheldrick, 1997)'
_computing_structure_solution 'SHELXS97 (Sheldrick, 1997)'
_diffrn_ambient_temperature 180(2)
_diffrn_measured_fraction_theta_full 0.996
_diffrn_measured_fraction_theta_max 0.996
_diffrn_measurement_device_type 'Nonius KappaCCD'
_diffrn_measurement_method 'Thin-slice \w and \f'
_diffrn_radiation_monochromator graphite
_diffrn_radiation_source 'fine-focus sealed tube'
_diffrn_radiation_type MoK\a
_diffrn_radiation_wavelength 0.71073
_diffrn_reflns_av_R_equivalents 0.0444
_diffrn_reflns_av_sigmaI/netI 0.0468
_diffrn_reflns_limit_h_max 12
_diffrn_reflns_limit_h_min -12
_diffrn_reflns_limit_k_max 13
_diffrn_reflns_limit_k_min -13
_diffrn_reflns_limit_l_max 24
_diffrn_reflns_limit_l_min -20
_diffrn_reflns_number 19699
_diffrn_reflns_theta_full 27.48
_diffrn_reflns_theta_max 27.48
_diffrn_reflns_theta_min 1.10
_exptl_absorpt_coefficient_mu 1.025
_exptl_absorpt_correction_T_max 0.890
_exptl_absorpt_correction_T_min 0.775
_exptl_absorpt_correction_type multi-scan
_exptl_absorpt_process_details '(SORTAV; Blessing 1995)'
_exptl_crystal_colour red
_exptl_crystal_density_diffrn 1.647
_exptl_crystal_density_method 'not measured'
_exptl_crystal_description block
_exptl_crystal_F_000 904
_exptl_crystal_size_max 0.28
_exptl_crystal_size_mid 0.10
_exptl_crystal_size_min 0.10
_refine_diff_density_max 1.686
_refine_diff_density_min -1.136
_refine_ls_extinction_method none
_refine_ls_goodness_of_fit_ref 1.051
_refine_ls_hydrogen_treatment mixed
_refine_ls_matrix_type full
_refine_ls_number_parameters 483
_refine_ls_number_reflns 8305
_refine_ls_number_restraints 16
_refine_ls_restrained_S_all 1.057
_refine_ls_R_factor_all 0.1014
_refine_ls_R_factor_gt 0.0792
_refine_ls_shift/su_max 0.007
_refine_ls_shift/su_mean 0.000
_refine_ls_structure_factor_coef Fsqd
_refine_ls_weighting_details 'calc  w= 1/[\s^2^(Fo^2^)+(0.128P)^2^+5.9158P] where P = (Fo^2^+2Fc^2^)/3'
_refine_ls_weighting_scheme calc
_refine_ls_wR_factor_gt 0.2126
_refine_ls_wR_factor_ref 0.2400
_reflns_number_gt 6603
_reflns_number_total 8305
_reflns_threshold_expression I>2\s(I)
_cod_data_source_file hb6227.cif
_cod_data_source_block I
_cod_original_cell_volume 1823.2(6)
_cod_database_code 2206197
_cod_database_fobs_code 2206197

loop_
_symmetry_equiv_pos_as_xyz
'x, y, z'
'-x, -y, -z'

loop_
_atom_site_label
_atom_site_fract_x
_atom_site_fract_y
_atom_site_fract_z
_atom_site_U_iso_or_equiv
_atom_site_adp_type
_atom_site_calc_flag
_atom_site_refinement_flags
_atom_site_occupancy
_atom_site_disorder_assembly
_atom_site_disorder_group
_atom_site_type_symbol
OW 0.8111(4) 0.5602(3) 0.80300(17) 0.0325(7) Uani d D 1 . . O
H1 0.875(5) 0.495(4) 0.832(3) 0.049 Uiso d D 1 . . H
H2 0.731(5) 0.602(4) 0.835(3) 0.049 Uiso d D 1 . . H
Co1 0.75575(7) 0.43208(6) 0.74168(3) 0.03078(19) Uani d . 1 . . Co
O1A 0.7439(4) 0.8520(4) 0.8004(2) 0.0432(8) Uani d . 1 . . O
O1B 0.6169(4) 0.7176(4) 0.8787(2) 0.0449(9) Uani d D 1 . . O
C1A 0.6472(6) 0.8250(5) 0.8512(3) 0.0376(10) Uani d . 1 . . C
F1A 0.4503(6) 0.9173(5) 0.9354(3) 0.108(2) Uani d . 1 . . F
F1C 0.6181(9) 1.0246(8) 0.8887(6) 0.182(5) Uani d . 1 . . F
C1B 0.5541(10) 0.9408(7) 0.8851(5) 0.081(3) Uani d . 1 . . C
F1B 0.4701(11) 1.0206(8) 0.8345(5) 0.191(5) Uani d . 1 . . F
Co2 0.90291(7) 0.72589(6) 0.74067(3) 0.03106(19) Uani d . 1 . . Co
O2A 0.6358(4) 0.5935(3) 0.6830(2) 0.0441(9) Uani d . 1 . . O
O2B 0.7542(5) 0.7579(4) 0.6672(2) 0.0480(9) Uani d . 1 . . O
C2A 0.6589(6) 0.7035(5) 0.6582(3) 0.0359(10) Uani d . 1 A . C
C2B 0.5493(8) 0.7866(6) 0.6081(4) 0.0609(18) Uani d D 1 . . C
F2A 0.4625(9) 0.7260(8) 0.5897(5) 0.0837(11) Uiso d PD 0.667(6) A 1 F
F2B 0.6149(9) 0.8563(8) 0.5503(4) 0.0837(11) Uiso d PD 0.667(6) A 1 F
F2C 0.4552(8) 0.8798(7) 0.6448(4) 0.0837(11) Uiso d PD 0.667(6) A 1 F
F2D 0.5610(18) 0.7183(14) 0.5521(8) 0.0837(11) Uiso d PD 0.333(6) A 2 F
F2E 0.5702(19) 0.8963(14) 0.5738(9) 0.0837(11) Uiso d PD 0.333(6) A 2 F
F2F 0.4173(16) 0.7542(16) 0.6202(9) 0.0837(11) Uiso d PD 0.333(6) A 2 F
O3B 0.9538(4) 0.4397(4) 0.6707(2) 0.0486(9) Uani d . 1 . . O
O3A 1.0612(4) 0.5987(4) 0.6834(2) 0.0435(8) Uani d . 1 . . O
C3A 1.0552(6) 0.4995(5) 0.6616(3) 0.0351(10) Uani d . 1 . . C
F3B 1.3030(5) 0.5039(5) 0.6050(4) 0.103(2) Uani d . 1 . . F
F3A 1.2554(6) 0.3208(5) 0.6491(4) 0.122(3) Uani d . 1 . . F
C3B 1.1984(7) 0.4383(6) 0.6168(4) 0.0582(17) Uani d . 1 . . C
F3C 1.1738(8) 0.4187(9) 0.5557(3) 0.137(3) Uani d . 1 . . F
N4 0.5589(5) 0.4119(4) 0.8160(2) 0.0401(9) Uani d . 1 . . N
O8A 0.8737(4) 0.2687(3) 0.8022(2) 0.0419(8) Uani d . 1 . . O
O8B 0.9599(5) 0.3560(4) 0.8782(2) 0.0475(9) Uani d D 1 . . O
C8A 0.9430(6) 0.2653(5) 0.8516(3) 0.0390(11) Uani d . 1 B . C
C8B 1.0187(10) 0.1290(7) 0.8844(4) 0.077(2) Uani d D 1 . . C
C4A 0.4348(6) 0.4159(6) 0.7909(3) 0.0486(13) Uani d . 1 . . C
H4A 0.4332 0.4391 0.7405 0.058 Uiso calc R 1 . . H
C4B 0.3082(7) 0.3877(7) 0.8353(4) 0.0615(17) Uani d . 1 . . C
H4B 0.2223 0.3898 0.8157 0.074 Uiso calc R 1 . . H
C4E 0.5572(7) 0.3835(6) 0.8873(3) 0.0507(13) Uani d . 1 . . C
H4E 0.6440 0.3822 0.9060 0.061 Uiso calc R 1 . . H
C4C 0.3096(8) 0.3570(8) 0.9075(5) 0.071(2) Uani d . 1 . . C
H4C 0.2246 0.3363 0.9391 0.085 Uiso calc R 1 . . H
C4D 0.4353(8) 0.3561(8) 0.9346(4) 0.0657(18) Uani d . 1 . . C
H4D 0.4376 0.3368 0.9850 0.079 Uiso calc R 1 . . H
N5 0.9907(5) 0.8835(4) 0.6762(2) 0.0359(9) Uani d . 1 . . N
C5A 1.0482(7) 0.8827(6) 0.6064(3) 0.0495(13) Uani d . 1 . . C
H5A 1.0442 0.8112 0.5853 0.059 Uiso calc R 1 . . H
C5E 0.9932(6) 0.9868(5) 0.7033(3) 0.0454(12) Uani d . 1 . . C
H5E 0.9520 0.9902 0.7523 0.054 Uiso calc R 1 . . H
C5B 1.1123(8) 0.9795(7) 0.5641(3) 0.0597(16) Uani d . 1 . . C
H5B 1.1548 0.9737 0.5156 0.072 Uiso calc R 1 . . H
C5C 1.1137(8) 1.0870(7) 0.5942(4) 0.0622(16) Uiso d . 1 . . C
C5D 1.0530(8) 1.0900(6) 0.6637(4) 0.0597(17) Uani d . 1 . . C
H5D 1.0513 1.1625 0.6853 0.072 Uiso calc R 1 . . H
H5C 1.1556 1.1551 0.5658 0.072 Uiso d R 1 . . H
N6 0.7082(5) 0.3138(4) 0.6763(2) 0.0361(9) Uani d . 1 . . N
C6A 0.6750(7) 0.1987(5) 0.7047(3) 0.0457(12) Uani d . 1 . . C
H6A 0.6788 0.1675 0.7545 0.055 Uiso calc R 1 . . H
C6E 0.7040(8) 0.3553(6) 0.6064(3) 0.0515(14) Uani d . 1 . . C
H6E 0.7312 0.4358 0.5851 0.062 Uiso calc R 1 . . H
C6B 0.6350(8) 0.1223(6) 0.6646(4) 0.0558(15) Uani d . 1 . . C
H6B 0.6141 0.0396 0.6863 0.067 Uiso calc R 1 . . H
C6C 0.6263(9) 0.1681(7) 0.5935(4) 0.0636(18) Uani d . 1 . . C
H6C 0.5961 0.1188 0.5653 0.076 Uiso calc R 1 . . H
C6D 0.6613(9) 0.2861(7) 0.5629(4) 0.0653(19) Uani d . 1 . . C
H6D 0.6566 0.3196 0.5134 0.078 Uiso calc R 1 . . H
N7 1.0523(5) 0.7046(4) 0.8154(2) 0.0395(9) Uani d . 1 . . N
C7A 1.0107(7) 0.6884(6) 0.8869(3) 0.0491(13) Uani d . 1 . . C
H7A 0.9130 0.6771 0.9056 0.059 Uiso calc R 1 . . H
C7E 1.1934(6) 0.7171(6) 0.7901(4) 0.0492(13) Uani d . 1 . . C
H7E 1.2260 0.7259 0.7397 0.059 Uiso calc R 1 . . H
C7D 1.2906(7) 0.7176(8) 0.8348(5) 0.0659(19) Uani d . 1 . . C
H7D 1.3885 0.7275 0.8153 0.079 Uiso calc R 1 . . H
C7B 1.1037(9) 0.6876(8) 0.9345(4) 0.0683(19) Uani d . 1 . . C
H7B 1.0708 0.6761 0.9849 0.082 Uiso calc R 1 . . H
C7C 1.2463(9) 0.7039(8) 0.9070(5) 0.072(2) Uani d . 1 . . C
H7C 1.3124 0.7055 0.9384 0.086 Uiso calc R 1 . . H
F8A 1.0761(11) 0.1202(10) 0.9415(5) 0.0867(12) Uiso d PD 0.601(6) B 1 F
F8B 0.9509(11) 0.0371(8) 0.8859(5) 0.0867(12) Uiso d PD 0.601(6) B 1 F
F8C 1.1380(10) 0.0858(9) 0.8306(5) 0.0867(12) Uiso d PD 0.601(6) B 1 F
F8D 0.9046(14) 0.0914(13) 0.9388(7) 0.0867(12) Uiso d PD 0.399(6) B 2 F
F8E 1.0324(16) 0.0358(12) 0.8542(7) 0.0867(12) Uiso d PD 0.399(6) B 2 F
F8F 1.1253(15) 0.1243(15) 0.9209(8) 0.0867(12) Uiso d PD 0.399(6) B 2 F

loop_
_atom_site_aniso_label
_atom_site_aniso_U_11
_atom_site_aniso_U_22
_atom_site_aniso_U_33
_atom_site_aniso_U_12
_atom_site_aniso_U_13
_atom_site_aniso_U_23
OW 0.0359(17) 0.0322(16) 0.0318(16) -0.0106(13) -0.0049(13) -0.0069(13)
Co1 0.0328(3) 0.0318(3) 0.0303(3) -0.0115(2) -0.0053(2) -0.0046(2)
O1A 0.042(2) 0.0395(19) 0.044(2) -0.0085(15) 0.0040(16) -0.0087(15)
O1B 0.041(2) 0.044(2) 0.050(2) -0.0133(16) 0.0034(16) -0.0105(16)
C1A 0.035(2) 0.043(3) 0.037(2) -0.009(2) -0.002(2) -0.012(2)
F1A 0.110(4) 0.076(3) 0.109(4) -0.014(3) 0.064(3) -0.032(3)
F1C 0.132(6) 0.155(7) 0.292(11) -0.070(5) 0.087(7) -0.176(8)
C1B 0.087(6) 0.048(4) 0.095(6) -0.020(4) 0.037(5) -0.026(4)
F1B 0.178(8) 0.113(6) 0.184(8) 0.073(6) 0.044(7) 0.003(6)
Co2 0.0314(3) 0.0319(3) 0.0330(3) -0.0106(2) -0.0054(2) -0.0071(2)
O2A 0.050(2) 0.0360(18) 0.051(2) -0.0164(16) -0.0219(18) 0.0035(15)
O2B 0.054(2) 0.047(2) 0.053(2) -0.0246(18) -0.0252(19) 0.0020(17)
C2A 0.039(3) 0.038(2) 0.034(2) -0.010(2) -0.0078(19) -0.0083(19)
C2B 0.084(5) 0.048(3) 0.066(4) -0.036(3) -0.046(4) 0.014(3)
O3B 0.047(2) 0.053(2) 0.051(2) -0.0250(18) 0.0100(17) -0.0207(18)
O3A 0.0418(19) 0.0413(19) 0.052(2) -0.0151(15) 0.0032(16) -0.0197(16)
C3A 0.039(2) 0.032(2) 0.035(2) -0.0125(19) -0.0007(19) -0.0056(18)
F3B 0.067(3) 0.086(3) 0.158(5) -0.044(3) 0.055(3) -0.058(3)
F3A 0.071(3) 0.060(3) 0.198(7) 0.007(2) 0.032(4) -0.009(3)
C3B 0.053(4) 0.051(3) 0.072(4) -0.021(3) 0.016(3) -0.026(3)
F3C 0.117(5) 0.216(8) 0.094(4) -0.044(5) 0.039(4) -0.099(5)
N4 0.034(2) 0.046(2) 0.042(2) -0.0141(18) -0.0018(17) -0.0067(18)
O8A 0.045(2) 0.0383(18) 0.044(2) -0.0053(15) -0.0149(16) -0.0056(15)
O8B 0.051(2) 0.042(2) 0.054(2) -0.0095(17) -0.0211(18) -0.0057(17)
C8A 0.035(2) 0.041(3) 0.039(3) -0.008(2) -0.007(2) -0.001(2)
C8B 0.107(6) 0.052(4) 0.082(5) -0.013(4) -0.055(5) -0.003(3)
C4A 0.038(3) 0.058(3) 0.053(3) -0.016(2) -0.005(2) -0.011(3)
C4B 0.036(3) 0.079(5) 0.075(5) -0.026(3) -0.001(3) -0.018(4)
C4E 0.051(3) 0.056(3) 0.040(3) -0.014(3) 0.001(2) -0.002(2)
C4C 0.050(4) 0.076(5) 0.082(5) -0.027(3) 0.021(4) -0.015(4)
C4D 0.059(4) 0.077(5) 0.051(4) -0.020(3) 0.013(3) -0.002(3)
N5 0.038(2) 0.033(2) 0.039(2) -0.0112(16) -0.0059(17) -0.0057(16)
C5A 0.067(4) 0.045(3) 0.038(3) -0.018(3) -0.001(3) -0.010(2)
C5E 0.051(3) 0.042(3) 0.047(3) -0.019(2) 0.003(2) -0.015(2)
C5B 0.075(4) 0.058(4) 0.043(3) -0.022(3) 0.006(3) -0.007(3)
C5D 0.071(4) 0.041(3) 0.071(4) -0.027(3) 0.010(3) -0.019(3)
N6 0.042(2) 0.036(2) 0.034(2) -0.0137(17) -0.0087(17) -0.0051(16)
C6A 0.060(3) 0.036(3) 0.045(3) -0.018(2) -0.011(3) -0.002(2)
C6E 0.078(4) 0.044(3) 0.039(3) -0.026(3) -0.010(3) -0.006(2)
C6B 0.068(4) 0.042(3) 0.067(4) -0.023(3) -0.014(3) -0.013(3)
C6C 0.085(5) 0.059(4) 0.063(4) -0.024(3) -0.022(4) -0.026(3)
C6D 0.101(6) 0.066(4) 0.041(3) -0.030(4) -0.019(3) -0.014(3)
N7 0.034(2) 0.045(2) 0.042(2) -0.0100(18) -0.0127(18) -0.0066(18)
C7A 0.047(3) 0.062(4) 0.042(3) -0.013(3) -0.009(2) -0.014(3)
C7E 0.040(3) 0.056(3) 0.055(3) -0.016(2) -0.011(2) -0.006(3)
C7D 0.042(3) 0.078(5) 0.087(5) -0.023(3) -0.025(3) -0.010(4)
C7B 0.075(5) 0.086(5) 0.051(4) -0.009(4) -0.029(3) -0.020(3)
C7C 0.066(4) 0.082(5) 0.082(5) -0.015(4) -0.046(4) -0.015(4)

loop_
_atom_type_symbol
_atom_type_description
_atom_type_scat_dispersion_real
_atom_type_scat_dispersion_imag
_atom_type_scat_source
C C 0.0033 0.0016 'International Tables Vol C Tables 4.2.6.8 and 6.1.1.4'
N N 0.0061 0.0033 'International Tables Vol C Tables 4.2.6.8 and 6.1.1.4'
O O 0.0106 0.0060 'International Tables Vol C Tables 4.2.6.8 and 6.1.1.4'
F F 0.0171 0.0103 'International Tables Vol C Tables 4.2.6.8 and 6.1.1.4'
Co Co 0.3494 0.9721 'International Tables Vol C Tables 4.2.6.8 and 6.1.1.4'
H H 0.0000 0.0000 'International Tables Vol C Tables 4.2.6.8 and 6.1.1.4'

loop_
_geom_angle_atom_site_label_1
_geom_angle_atom_site_label_2
_geom_angle_atom_site_label_3
_geom_angle
_geom_angle_publ_flag
Co1 OW Co2 116.86(15) yes
Co1 OW H1 98(3) ?
Co2 OW H1 117(3) ?
Co1 OW H2 116(3) ?
Co2 OW H2 102(3) ?
H1 OW H2 107(5) ?
O2A Co1 O8A 179.02(16) ?
O2A Co1 O3B 93.75(17) ?
O8A Co1 O3B 87.23(17) ?
O2A Co1 N6 88.85(15) ?
O8A Co1 N6 91.20(15) ?
O3B Co1 N6 87.56(16) ?
O2A Co1 N4 89.42(17) ?
O8A Co1 N4 89.59(17) ?
O3B Co1 N4 176.51(17) ?
N6 Co1 N4 91.05(17) ?
O2A Co1 OW 89.35(14) ?
O8A Co1 OW 90.66(13) ?
O3B Co1 OW 89.57(14) ?
N6 Co1 OW 176.51(14) ?
N4 Co1 OW 91.92(15) ?
C1A O1A Co2 128.6(3) ?
O1B C1A O1A 129.4(5) ?
O1B C1A C1B 115.8(5) ?
O1A C1A C1B 114.8(5) ?
F1C C1B F1A 118.0(8) ?
F1C C1B F1B 93.7(9) ?
F1A C1B F1B 99.2(8) ?
F1C C1B C1A 116.5(7) ?
F1A C1B C1A 116.3(6) ?
F1B C1B C1A 107.6(8) ?
O3A Co2 O1A 178.90(16) ?
O3A Co2 O2B 92.81(17) ?
O1A Co2 O2B 88.01(17) ?
O3A Co2 N5 89.26(16) ?
O1A Co2 N5 91.51(15) ?
O2B Co2 N5 87.48(16) ?
O3A Co2 N7 89.36(17) ?
O1A Co2 N7 89.85(17) ?
O2B Co2 N7 176.81(16) ?
N5 Co2 N7 90.22(17) ?
O3A Co2 OW 89.27(14) ?
O1A Co2 OW 89.99(14) ?
O2B Co2 OW 90.54(14) ?
N5 Co2 OW 177.47(14) ?
N7 Co2 OW 91.82(15) ?
C2A O2A Co1 132.4(3) ?
C2A O2B Co2 136.1(4) ?
O2A C2A O2B 130.9(5) ?
O2A C2A C2B 114.1(4) ?
O2B C2A C2B 115.0(4) ?
F2E C2B F2A 122.0(9) ?
F2E C2B F2F 122.6(11) ?
F2A C2B F2F 32.1(7) ?
F2E C2B F2B 30.8(7) ?
F2A C2B F2B 111.0(7) ?
F2F C2B F2B 130.4(9) ?
F2E C2B F2C 73.1(9) ?
F2A C2B F2C 104.6(7) ?
F2F C2B F2C 74.8(9) ?
F2B C2B F2C 103.7(6) ?
F2E C2B F2D 101.6(11) ?
F2A C2B F2D 46.2(7) ?
F2F C2B F2D 78.2(10) ?
F2B C2B F2D 75.4(8) ?
F2C C2B F2D 142.9(9) ?
F2E C2B C2A 119.8(9) ?
F2A C2B C2A 115.9(6) ?
F2F C2B C2A 114.7(8) ?
F2B C2B C2A 112.8(6) ?
F2C C2B C2A 107.7(5) ?
F2D C2B C2A 106.5(8) ?
C2B F2D F2F 49.5(7) ?
C2B F2F F2D 52.3(7) ?
C3A O3B Co1 136.5(3) ?
C3A O3A Co2 131.9(3) ?
O3A C3A O3B 131.1(5) ?
O3A C3A C3B 114.6(5) ?
O3B C3A C3B 114.3(4) ?
F3C C3B F3B 109.6(7) ?
F3C C3B F3A 103.9(7) ?
F3B C3B F3A 105.8(7) ?
F3C C3B C3A 111.5(6) ?
F3B C3B C3A 114.2(5) ?
F3A C3B C3A 111.3(6) ?
C4A N4 C4E 117.6(5) ?
C4A N4 Co1 119.4(4) ?
C4E N4 Co1 122.7(4) ?
C8A O8A Co1 128.1(3) ?
O8A C8A O8B 129.6(5) ?
O8A C8A C8B 114.9(5) ?
O8B C8A C8B 115.5(5) ?
F8E C8B F8A 122.6(10) ?
F8E C8B F8B 41.0(7) ?
F8A C8B F8B 114.4(8) ?
F8E C8B F8F 115.8(11) ?
F8A C8B F8F 24.5(7) ?
F8B C8B F8F 127.1(10) ?
F8E C8B F8D 93.7(10) ?
F8A C8B F8D 79.2(8) ?
F8B C8B F8D 53.6(7) ?
F8F C8B F8D 103.2(10) ?
F8E C8B F8C 53.6(8) ?
F8A C8B F8C 106.4(8) ?
F8B C8B F8C 94.6(7) ?
F8F C8B F8C 83.9(9) ?
F8D C8B F8C 145.1(8) ?
F8E C8B C8A 120.7(8) ?
F8A C8B C8A 116.5(7) ?
F8B C8B C8A 115.6(7) ?
F8F C8B C8A 115.5(8) ?
F8D C8B C8A 101.7(8) ?
F8C C8B C8A 105.8(6) ?
N4 C4A C4B 122.8(6) ?
N4 C4A H4A 118.6 ?
C4B C4A H4A 118.6 ?
C4C C4B C4A 118.7(6) ?
C4C C4B H4B 120.7 ?
C4A C4B H4B 120.7 ?
N4 C4E C4D 122.8(6) ?
N4 C4E H4E 118.6 ?
C4D C4E H4E 118.6 ?
C4B C4C C4D 119.4(6) ?
C4B C4C H4C 120.3 ?
C4D C4C H4C 120.3 ?
C4E C4D C4C 118.7(7) ?
C4E C4D H4D 120.6 ?
C4C C4D H4D 120.6 ?
C5E N5 C5A 116.9(5) ?
C5E N5 Co2 121.3(4) ?
C5A N5 Co2 121.9(4) ?
N5 C5A C5B 123.5(5) ?
N5 C5A H5A 118.3 ?
C5B C5A H5A 118.3 ?
N5 C5E C5D 123.1(5) ?
N5 C5E H5E 118.4 ?
C5D C5E H5E 118.4 ?
C5A C5B C5C 118.4(6) ?
C5A C5B H5B 120.8 ?
C5C C5B H5B 120.8 ?
C5D C5C C5B 118.5(6) ?
C5D C5C H5C 121.8 ?
C5B C5C H5C 119.7 ?
C5C C5D C5E 119.6(6) ?
C5C C5D H5D 120.2 ?
C5E C5D H5D 120.2 ?
C6E N6 C6A 117.8(5) ?
C6E N6 Co1 121.0(3) ?
C6A N6 Co1 121.1(4) ?
N6 C6A C6B 122.7(5) ?
N6 C6A H6A 118.6 ?
C6B C6A H6A 118.6 ?
N6 C6E C6D 122.9(5) ?
N6 C6E H6E 118.6 ?
C6D C6E H6E 118.6 ?
C6C C6B C6A 118.7(6) ?
C6C C6B H6B 120.6 ?
C6A C6B H6B 120.6 ?
C6B C6C C6D 119.5(6) ?
C6B C6C H6C 120.2 ?
C6D C6C H6C 120.2 ?
C6C C6D C6E 118.3(6) ?
C6C C6D H6D 120.9 ?
C6E C6D H6D 120.9 ?
C7A N7 C7E 117.6(5) ?
C7A N7 Co2 123.1(4) ?
C7E N7 Co2 119.1(4) ?
N7 C7A C7B 122.8(6) ?
N7 C7A H7A 118.6 ?
C7B C7A H7A 118.6 ?
N7 C7E C7D 122.1(6) ?
N7 C7E H7E 118.9 ?
C7D C7E H7E 118.9 ?
C7C C7D C7E 119.7(7) ?
C7C C7D H7D 120.1 ?
C7E C7D H7D 120.1 ?
C7A C7B C7C 118.4(7) ?
C7A C7B H7B 120.8 ?
C7C C7B H7B 120.8 ?
C7D C7C C7B 119.3(6) ?
C7D C7C H7C 120.4 ?
C7B C7C H7C 120.4 ?

loop_
_geom_bond_atom_site_label_1
_geom_bond_atom_site_label_2
_geom_bond_distance
_geom_bond_publ_flag
Co1 OW 2.190(3) yes
Co1 O2A 2.070(4) yes
Co1 O8A 2.092(4) yes
Co1 O3B 2.098(4) yes
Co1 N6 2.128(4) yes
Co1 N4 2.139(4) yes
Co2 OW 2.196(3) yes
Co2 O1A 2.095(4) yes
Co2 O3A 2.074(4) yes
Co2 O2B 2.095(4) yes
Co2 N5 2.124(4) yes
Co2 N7 2.138(4) yes
OW H1 0.962(10) ?
OW H2 0.961(10) ?
O1A C1A 1.240(6) ?
O1B C1A 1.241(6) ?
C1A C1B 1.526(8) ?
F1A C1B 1.270(9) ?
F1C C1B 1.217(10) ?
C1B F1B 1.388(14) ?
O2A C2A 1.235(6) ?
O2B C2A 1.238(6) ?
C2A C2B 1.538(8) ?
C2B F2E 1.267(13) ?
C2B F2A 1.295(9) ?
C2B F2F 1.338(13) ?
C2B F2B 1.338(9) ?
C2B F2C 1.381(9) ?
C2B F2D 1.392(13) ?
F2D F2F 1.72(2) ?
O3B C3A 1.242(6) ?
O3A C3A 1.239(6) ?
C3A C3B 1.533(8) ?
F3B C3B 1.306(7) ?
F3A C3B 1.320(9) ?
C3B F3C 1.303(9) ?
N4 C4A 1.335(7) ?
N4 C4E 1.337(7) ?
O8A C8A 1.239(6) ?
O8B C8A 1.243(7) ?
C8A C8B 1.529(9) ?
C8B F8E 1.226(12) ?
C8B F8A 1.287(11) ?
C8B F8B 1.293(10) ?
C8B F8F 1.315(13) ?
C8B F8D 1.420(13) ?
C8B F8C 1.430(11) ?
C4A C4B 1.386(8) ?
C4A H4A 0.9500 ?
C4B C4C 1.358(11) ?
C4B H4B 0.9500 ?
C4E C4D 1.373(8) ?
C4E H4E 0.9500 ?
C4C C4D 1.379(11) ?
C4C H4C 0.9500 ?
C4D H4D 0.9500 ?
N5 C5E 1.325(7) ?
N5 C5A 1.346(7) ?
C5A C5B 1.369(9) ?
C5A H5A 0.9500 ?
C5E C5D 1.384(8) ?
C5E H5E 0.9500 ?
C5B C5C 1.395(10) ?
C5B H5B 0.9500 ?
C5C C5D 1.351(10) ?
C5C H5C 0.9387 ?
C5D H5D 0.9500 ?
N6 C6E 1.329(7) ?
N6 C6A 1.330(7) ?
C6A C6B 1.388(8) ?
C6A H6A 0.9500 ?
C6E C6D 1.391(8) ?
C6E H6E 0.9500 ?
C6B C6C 1.362(10) ?
C6B H6B 0.9500 ?
C6C C6D 1.372(10) ?
C6C H6C 0.9500 ?
C6D H6D 0.9500 ?
N7 C7A 1.339(7) ?
N7 C7E 1.354(7) ?
C7A C7B 1.377(8) ?
C7A H7A 0.9500 ?
C7E C7D 1.371(9) ?
C7E H7E 0.9500 ?
C7D C7C 1.355(11) ?
C7D H7D 0.9500 ?
C7B C7C 1.386(12) ?
C7B H7B 0.9500 ?
C7C H7C 0.9500 ?

loop_
_geom_hbond_atom_site_label_D
_geom_hbond_atom_site_label_H
_geom_hbond_atom_site_label_A
_geom_hbond_distance_DH
_geom_hbond_distance_HA
_geom_hbond_distance_DA
_geom_hbond_angle_DHA
_geom_hbond_publ_flag
OW H1 O8B 0.96(5) 1.67(5) 2.616(5) 165(5) yes
OW H2 O1B 0.96(5) 1.68(5) 2.610(5) 161(4) yes

loop_
_geom_torsion_atom_site_label_1
_geom_torsion_atom_site_label_2
_geom_torsion_atom_site_label_3
_geom_torsion_atom_site_label_4
_geom_torsion
Co2 OW Co1 O2A -51.18(18)
Co2 OW Co1 O8A 129.80(18)
Co2 OW Co1 O3B 42.57(19)
Co2 OW Co1 N4 -140.58(19)
Co2 O1A C1A O1B -2.0(9)
Co2 O1A C1A C1B 177.1(5)
O1B C1A C1B F1C 142.9(10)
O1A C1A C1B F1C -36.3(13)
O1B C1A C1B F1A -3.5(12)
O1A C1A C1B F1A 177.4(8)
O1B C1A C1B F1B -113.5(8)
O1A C1A C1B F1B 67.3(9)
C1A O1A Co2 O2B 92.7(5)
C1A O1A Co2 N5 -179.9(5)
C1A O1A Co2 N7 -89.7(5)
C1A O1A Co2 OW 2.1(5)
Co1 OW Co2 O3A -52.61(18)
Co1 OW Co2 O1A 128.20(18)
Co1 OW Co2 O2B 40.19(19)
Co1 OW Co2 N7 -141.95(19)
O3B Co1 O2A C2A -49.6(5)
N6 Co1 O2A C2A -137.0(5)
N4 Co1 O2A C2A 131.9(5)
OW Co1 O2A C2A 40.0(5)
O3A Co2 O2B C2A 85.3(6)
O1A Co2 O2B C2A -93.9(6)
N5 Co2 O2B C2A 174.5(6)
OW Co2 O2B C2A -4.0(6)
Co1 O2A C2A O2B -9.2(9)
Co1 O2A C2A C2B 171.3(4)
Co2 O2B C2A O2A -15.6(10)
Co2 O2B C2A C2B 163.9(5)
O2A C2A C2B F2E -173.1(11)
O2B C2A C2B F2E 7.3(13)
O2A C2A C2B F2A -10.0(9)
O2B C2A C2B F2A 170.5(7)
O2A C2A C2B F2F 25.6(12)
O2B C2A C2B F2F -154.0(10)
O2A C2A C2B F2B -139.5(6)
O2B C2A C2B F2B 40.9(8)
O2A C2A C2B F2C 106.7(6)
O2B C2A C2B F2C -72.9(7)
O2A C2A C2B F2D -58.8(9)
O2B C2A C2B F2D 121.6(8)
F2E C2B F2D F2F -121.2(12)
F2A C2B F2D F2F 2.3(11)
F2B C2B F2D F2F -137.6(9)
F2C C2B F2D F2F -44.0(14)
C2A C2B F2D F2F 112.6(9)
F2E C2B F2F F2D 96.4(14)
F2A C2B F2F F2D -3.1(15)
F2B C2B F2F F2D 59.0(13)
F2C C2B F2F F2D 154.3(9)
C2A C2B F2F F2D -102.9(9)
O2A Co1 O3B C3A 83.4(6)
O8A Co1 O3B C3A -96.5(6)
N6 Co1 O3B C3A 172.1(6)
OW Co1 O3B C3A -5.9(6)
O2B Co2 O3A C3A -53.4(5)
N5 Co2 O3A C3A -140.9(5)
N7 Co2 O3A C3A 128.9(5)
OW Co2 O3A C3A 37.1(5)
Co2 O3A C3A O3B -4.9(9)
Co2 O3A C3A C3B 176.5(4)
Co1 O3B C3A O3A -16.9(10)
Co1 O3B C3A C3B 161.7(5)
O3A C3A C3B F3C -128.4(7)
O3B C3A C3B F3C 52.7(8)
O3A C3A C3B F3B -3.6(9)
O3B C3A C3B F3B 177.6(6)
O3A C3A C3B F3A 116.1(6)
O3B C3A C3B F3A -62.8(8)
O2A Co1 N4 C4A 48.5(4)
O8A Co1 N4 C4A -131.5(4)
N6 Co1 N4 C4A -40.3(4)
OW Co1 N4 C4A 137.8(4)
O2A Co1 N4 C4E -137.7(5)
O8A Co1 N4 C4E 42.2(5)
N6 Co1 N4 C4E 133.4(5)
OW Co1 N4 C4E -48.4(5)
O3B Co1 O8A C8A 88.9(5)
N6 Co1 O8A C8A 176.4(5)
N4 Co1 O8A C8A -92.5(5)
OW Co1 O8A C8A -0.6(5)
Co1 O8A C8A O8B 0.5(9)
Co1 O8A C8A C8B -179.4(4)
O8A C8A C8B F8E 13.5(13)
O8B C8A C8B F8E -166.5(11)
O8A C8A C8B F8A -171.7(8)
O8B C8A C8B F8A 8.3(11)
O8A C8A C8B F8B -33.0(10)
O8B C8A C8B F8B 147.1(8)
O8A C8A C8B F8F 161.0(9)
O8B C8A C8B F8F -18.9(12)
O8A C8A C8B F8D -88.0(8)
O8B C8A C8B F8D 92.0(8)
O8A C8A C8B F8C 70.2(7)
O8B C8A C8B F8C -109.7(6)
C4E N4 C4A C4B -2.3(9)
Co1 N4 C4A C4B 171.8(5)
N4 C4A C4B C4C 1.2(11)
C4A N4 C4E C4D 1.4(9)
Co1 N4 C4E C4D -172.4(5)
C4A C4B C4C C4D 0.7(11)
N4 C4E C4D C4C 0.4(11)
C4B C4C C4D C4E -1.5(12)
O3A Co2 N5 C5E -145.3(4)
O1A Co2 N5 C5E 33.9(4)
O2B Co2 N5 C5E 121.9(4)
N7 Co2 N5 C5E -55.9(4)
O3A Co2 N5 C5A 33.7(5)
O1A Co2 N5 C5A -147.1(5)
O2B Co2 N5 C5A -59.1(5)
N7 Co2 N5 C5A 123.1(5)
C5E N5 C5A C5B 2.4(9)
Co2 N5 C5A C5B -176.7(5)
C5A N5 C5E C5D -0.8(9)
Co2 N5 C5E C5D 178.2(5)
N5 C5A C5B C5C -2.3(11)
C5A C5B C5C C5D 0.6(11)
C5B C5C C5D C5E 0.8(11)
N5 C5E C5D C5C -0.7(11)
O2A Co1 N6 C6E 37.2(5)
O8A Co1 N6 C6E -143.8(5)
O3B Co1 N6 C6E -56.6(5)
N4 Co1 N6 C6E 126.6(5)
O2A Co1 N6 C6A -139.6(4)
O8A Co1 N6 C6A 39.4(4)
O3B Co1 N6 C6A 126.6(4)
N4 Co1 N6 C6A -50.2(4)
C6E N6 C6A C6B -0.8(9)
Co1 N6 C6A C6B 176.1(5)
C6A N6 C6E C6D 2.4(10)
Co1 N6 C6E C6D -174.5(6)
N6 C6A C6B C6C -1.4(10)
C6A C6B C6C C6D 2.0(11)
C6B C6C C6D C6E -0.4(12)
N6 C6E C6D C6C -1.9(12)
O3A Co2 N7 C7A -136.1(5)
O1A Co2 N7 C7A 43.2(5)
N5 Co2 N7 C7A 134.7(5)
OW Co2 N7 C7A -46.8(5)
O3A Co2 N7 C7E 48.8(4)
O1A Co2 N7 C7E -132.0(4)
N5 Co2 N7 C7E -40.5(4)
OW Co2 N7 C7E 138.1(4)
C7E N7 C7A C7B 1.8(9)
Co2 N7 C7A C7B -173.4(5)
C7A N7 C7E C7D -2.0(9)
Co2 N7 C7E C7D 173.4(5)
N7 C7E C7D C7C 0.7(11)
N7 C7A C7B C7C -0.2(11)
C7E C7D C7C C7B 1.0(12)
C7A C7B C7C C7D -1.2(12)
